data_7159239
loop_
_publ_author_name
'Gond, Kavyashree Kuppayya'
'Maddani, Mahagundappa Rachappa'

_publ_section_title
;
 Addition of sulfonylphthalides to <i>para</i>-quinone methides: Selective
 1,6-additions and oxidative annulations.
;
_journal_issue 12
_journal_name_full 'Organic &amp; biomolecular chemistry'
_journal_page_first 2504
_journal_page_last 2508
_journal_paper_doi 10.1039/d2ob02134j
_journal_volume 21
_journal_year 2023
_chemical_formula_moiety 'C29 H29 Cl O4'
_chemical_formula_sum 'C29 H29 Cl O4'
_chemical_formula_weight 476.97
_space_group_crystal_system triclinic
_space_group_IT_number 2
_space_group_name_Hall '-P 1'
_space_group_name_H-M_alt 'P -1'
_atom_sites_solution_hydrogens geom
_audit_creation_date 2022-07-06
_audit_creation_method
;
Olex2 1.3
(compiled 2020.11.12 svn.r5f609507 for OlexSys, GUI svn.r6408)
;
_audit_update_record
;
2022-11-08 deposited with the CCDC.	2023-03-10 downloaded from the CCDC.
;
_cell_angle_alpha 92.569(2)
_cell_angle_beta 104.348(2)
_cell_angle_gamma 96.070(2)
_cell_formula_units_Z 2
_cell_length_a 9.9448(6)
_cell_length_b 10.8509(6)
_cell_length_c 12.3306(7)
_cell_measurement_reflns_used 2525
_cell_measurement_temperature 297(2)
_cell_measurement_theta_max 25.10
_cell_measurement_theta_min 1.75
_cell_volume 1278.38(13)
_computing_cell_refinement 'Bruker SAINT'
_computing_data_collection 'Bruker APEX2'
_computing_data_reduction 'Bruker SAINT'
_computing_molecular_graphics 'Olex2 1.3 (Dolomanov et al., 2009)'
_computing_publication_material 'Olex2 1.3 (Dolomanov et al., 2009)'
_computing_structure_refinement 'SHELXL 2014/1 (Sheldrick, 2015)'
_computing_structure_solution 'SHELXT 2018/2 (Sheldrick, 2018)'
_diffrn_ambient_temperature 297.0
_diffrn_measured_fraction_theta_full 0.992
_diffrn_measured_fraction_theta_max 0.990
_diffrn_measurement_device_type 'Bruker APEX-II CCD'
_diffrn_measurement_method '\f and \w scans'
_diffrn_radiation_monochromator graphite
_diffrn_radiation_source 'fine-focus sealed tube'
_diffrn_radiation_type MoK\a
_diffrn_radiation_wavelength 0.71073
_diffrn_reflns_av_R_equivalents 0.0396
_diffrn_reflns_av_unetI/netI 0.0387
_diffrn_reflns_Laue_measured_fraction_full 0.992
_diffrn_reflns_Laue_measured_fraction_max 0.990
_diffrn_reflns_limit_h_max 12
_diffrn_reflns_limit_h_min -12
_diffrn_reflns_limit_k_max 13
_diffrn_reflns_limit_k_min -13
_diffrn_reflns_limit_l_max 15
_diffrn_reflns_limit_l_min -14
_diffrn_reflns_number 15977
_diffrn_reflns_point_group_measured_fraction_full 0.992
_diffrn_reflns_point_group_measured_fraction_max 0.990
_diffrn_reflns_theta_full 25.242
_diffrn_reflns_theta_max 25.701
_diffrn_reflns_theta_min 1.709
_exptl_absorpt_coefficient_mu 0.181
_exptl_absorpt_correction_T_max 0.973
_exptl_absorpt_correction_T_min 0.944
_exptl_absorpt_correction_type multi-scan
_exptl_absorpt_process_details 'SADABS Version 2012/1 (Sheldrick, Bruker AXS Inc.)'
_exptl_crystal_colour colorless
_exptl_crystal_density_diffrn 1.239
_exptl_crystal_description block
_exptl_crystal_F_000 504
_exptl_crystal_size_max 0.32
_exptl_crystal_size_mid 0.21
_exptl_crystal_size_min 0.15
_refine_diff_density_max 0.285
_refine_diff_density_min -0.188
_refine_diff_density_rms 0.036
_refine_ls_extinction_method none
_refine_ls_goodness_of_fit_ref 1.027
_refine_ls_hydrogen_treatment constr
_refine_ls_matrix_type full
_refine_ls_number_parameters 314
_refine_ls_number_reflns 4809
_refine_ls_number_restraints 0
_refine_ls_restrained_S_all 1.027
_refine_ls_R_factor_all 0.0707
_refine_ls_R_factor_gt 0.0533
_refine_ls_shift/su_max 0.000
_refine_ls_shift/su_mean 0.000
_refine_ls_structure_factor_coef Fsqd
_refine_ls_weighting_details 'w=1/[\s^2^(Fo^2^)+(0.0455P)^2^+0.6769P] where P=(Fo^2^+2Fc^2^)/3'
_refine_ls_weighting_scheme calc
_refine_ls_wR_factor_gt 0.1215
_refine_ls_wR_factor_ref 0.1355
_reflns_Friedel_coverage 0.000
_reflns_number_gt 3740
_reflns_number_total 4809
_reflns_threshold_expression 'I > 2\s(I)'
_cod_data_source_file d2ob02134j2.cif
_cod_data_source_block pgn-kg-423_a
_cod_depositor_comments
;
The following automatic conversions were performed:

data item '_exptl_absorpt_correction_type' value 'Multi scan' was
changed to 'multi-scan' in accordance with the
/home/data/users/saulius/crontab/automatic-downloads/rss-feeds/RSC/lib/dictionaries/cif_core.dic
dictionary named 'cif_core.dic' version 2.4.2 last updated on
2011-04-26.

Automatic conversion script
Id: cif_fix_values 7556 2019-12-06 15:28:31Z antanas 

 Adding full bibliography for 7159239--7159241.cif.
;
_cod_database_code 7159239
_shelxl_version_number 2014-1
_shelx_space_group_comment
;
The symmetry employed for this shelxl refinement is uniquely defined
by the following loop, which should always be used as a source of
symmetry information in preference to the above space-group names.
They are only intended as comments.
;
_shelx_estimated_absorpt_t_max 0.973
_shelx_estimated_absorpt_t_min 0.944
_olex2_refinement_description
;
1. Fixed Uiso
 At 1.2 times of:
  All C(H) groups
 At 1.5 times of:
  All C(H,H,H) groups, All O(H) groups
2.a Aromatic/amide H refined with riding coordinates:
 C1(H1), C2(H2), C3(H3), C4(H4), C11(H11), C12(H12), C14(H14), C15(H15),
 C17(H17), C21(H21)
2.b Idealised Me refined as rotating group:
 C23(H23A,H23B,H23C), C24(H24A,H24B,H24C), C25(H25A,H25B,H25C), C27(H27A,H27B,
 H27C), C28(H28A,H28B,H28C), C29(H29A,H29B,H29C)
2.c Idealised tetrahedral OH refined as rotating group:
 O4(H4A)
;
_olex2_submission_special_instructions 'No special instructions were received'

loop_
_space_group_symop_operation_xyz
'x, y, z'
'-x, -y, -z'

loop_
_atom_site_label
_atom_site_type_symbol
_atom_site_fract_x
_atom_site_fract_y
_atom_site_fract_z
_atom_site_U_iso_or_equiv
_atom_site_adp_type
_atom_site_occupancy
_atom_site_site_symmetry_order
_atom_site_calc_flag
_atom_site_refinement_flags_posn
_atom_site_refinement_flags_adp
_atom_site_refinement_flags_occupancy
_atom_site_disorder_assembly
_atom_site_disorder_group
C1 C 0.0241(2) 0.0713(2) 0.1604(2) 0.0556(6) Uani 1 1 d . . . . .
H1 H 0.0209 0.0121 0.1025 0.067 Uiso 1 1 calc R U . . .
C2 C -0.0735(3) 0.0595(2) 0.2216(2) 0.0687(7) Uani 1 1 d . . . . .
H2 H -0.1424 -0.0084 0.2057 0.082 Uiso 1 1 calc R U . . .
C3 C -0.0705(2) 0.1472(3) 0.3063(2) 0.0706(7) Uani 1 1 d . . . . .
H3 H -0.1378 0.1384 0.3470 0.085 Uiso 1 1 calc R U . . .
C4 C 0.0313(2) 0.2480(2) 0.3316(2) 0.0558(6) Uani 1 1 d . . . . .
H4 H 0.0320 0.3076 0.3883 0.067 Uiso 1 1 calc R U . . .
C5 C 0.1325(2) 0.26020(17) 0.27213(17) 0.0425(5) Uani 1 1 d . . . . .
C6 C 0.1281(2) 0.17194(17) 0.18498(17) 0.0430(5) Uani 1 1 d . . . . .
C7 C 0.2254(2) 0.19048(18) 0.11297(17) 0.0457(5) Uani 1 1 d . . . . .
C8 C 0.3758(2) 0.34737(17) 0.25688(16) 0.0415(5) Uani 1 1 d . . . . .
C9 C 0.2474(2) 0.36401(18) 0.30140(18) 0.0469(5) Uani 1 1 d . . . . .
C10 C 0.4676(2) 0.27004(17) 0.33903(17) 0.0425(5) Uani 1 1 d . . . . .
C11 C 0.5131(3) 0.3103(2) 0.45224(19) 0.0607(6) Uani 1 1 d . . . . .
H11 H 0.4850 0.3830 0.4776 0.073 Uiso 1 1 calc R U . . .
C12 C 0.5992(3) 0.2441(2) 0.5277(2) 0.0690(7) Uani 1 1 d . . . . .
H12 H 0.6307 0.2730 0.6029 0.083 Uiso 1 1 calc R U . . .
C13 C 0.6382(2) 0.1349(2) 0.4905(2) 0.0562(6) Uani 1 1 d . . . . .
C14 C 0.5912(2) 0.0916(2) 0.3798(2) 0.0562(6) Uani 1 1 d . . . . .
H14 H 0.6159 0.0168 0.3556 0.067 Uiso 1 1 calc R U . . .
C15 C 0.5070(2) 0.15949(19) 0.30437(19) 0.0475(5) Uani 1 1 d . . . . .
H15 H 0.4764 0.1303 0.2292 0.057 Uiso 1 1 calc R U . . .
C16 C 0.4488(2) 0.47085(17) 0.23500(17) 0.0409(4) Uani 1 1 d . . . . .
C17 C 0.5902(2) 0.50529(17) 0.27518(17) 0.0424(5) Uani 1 1 d . . . . .
H17 H 0.6435 0.4538 0.3220 0.051 Uiso 1 1 calc R U . . .
C18 C 0.6564(2) 0.61547(17) 0.24773(17) 0.0420(5) Uani 1 1 d . . . . .
C19 C 0.5724(2) 0.68992(17) 0.17617(17) 0.0428(5) Uani 1 1 d . . . . .
C20 C 0.4271(2) 0.65872(18) 0.13407(16) 0.0425(5) Uani 1 1 d . . . . .
C21 C 0.3694(2) 0.54783(18) 0.16594(18) 0.0462(5) Uani 1 1 d . . . . .
H21 H 0.2736 0.5245 0.1398 0.055 Uiso 1 1 calc R U . . .
C22 C 0.3335(2) 0.7407(2) 0.05778(18) 0.0521(5) Uani 1 1 d . . . . .
C23 C 0.3408(5) 0.8674(3) 0.1175(3) 0.1158(13) Uani 1 1 d . . . . .
H23A H 0.4365 0.9040 0.1420 0.174 Uiso 1 1 calc R U . . .
H23B H 0.3025 0.8585 0.1814 0.174 Uiso 1 1 calc R U . . .
H23C H 0.2881 0.9199 0.0670 0.174 Uiso 1 1 calc R U . . .
C24 C 0.3758(3) 0.7540(4) -0.0517(2) 0.0993(11) Uani 1 1 d . . . . .
H24A H 0.4670 0.8002 -0.0369 0.149 Uiso 1 1 calc R U . . .
H24B H 0.3095 0.7970 -0.1016 0.149 Uiso 1 1 calc R U . . .
H24C H 0.3777 0.6730 -0.0857 0.149 Uiso 1 1 calc R U . . .
C25 C 0.1794(3) 0.6857(3) 0.0265(3) 0.1067(12) Uani 1 1 d . . . . .
H25A H 0.1484 0.6748 0.0936 0.160 Uiso 1 1 calc R U . . .
H25B H 0.1690 0.6067 -0.0149 0.160 Uiso 1 1 calc R U . . .
H25C H 0.1243 0.7411 -0.0188 0.160 Uiso 1 1 calc R U . . .
C26 C 0.8140(2) 0.6544(2) 0.2976(2) 0.0530(5) Uani 1 1 d . . . . .
C27 C 0.8922(3) 0.6717(3) 0.2054(3) 0.0809(8) Uani 1 1 d . . . . .
H27A H 0.8739 0.5972 0.1565 0.121 Uiso 1 1 calc R U . . .
H27B H 0.9908 0.6889 0.2392 0.121 Uiso 1 1 calc R U . . .
H27C H 0.8607 0.7398 0.1630 0.121 Uiso 1 1 calc R U . . .
C28 C 0.8343(3) 0.7749(2) 0.3733(2) 0.0704(7) Uani 1 1 d . . . . .
H28A H 0.7961 0.8397 0.3294 0.106 Uiso 1 1 calc R U . . .
H28B H 0.9323 0.7987 0.4061 0.106 Uiso 1 1 calc R U . . .
H28C H 0.7872 0.7614 0.4318 0.106 Uiso 1 1 calc R U . . .
C29 C 0.8807(2) 0.5554(2) 0.3712(2) 0.0728(8) Uani 1 1 d . . . . .
H29A H 0.8346 0.5424 0.4303 0.109 Uiso 1 1 calc R U . . .
H29B H 0.9780 0.5830 0.4031 0.109 Uiso 1 1 calc R U . . .
H29C H 0.8710 0.4789 0.3261 0.109 Uiso 1 1 calc R U . . .
Cl1 Cl 0.74960(8) 0.05224(8) 0.58383(7) 0.0874(3) Uani 1 1 d . . . . .
O1 O 0.33324(14) 0.28054(12) 0.14426(12) 0.0479(4) Uani 1 1 d . . . . .
O2 O 0.24741(19) 0.45246(15) 0.36428(15) 0.0710(5) Uani 1 1 d . . . . .
O3 O 0.21106(18) 0.13302(15) 0.02327(13) 0.0643(5) Uani 1 1 d . . . . .
O4 O 0.63481(18) 0.80224(13) 0.15144(14) 0.0616(4) Uani 1 1 d . . . . .
H4A H 0.6518 0.7939 0.0899 0.092 Uiso 1 1 calc R U . . .

loop_
_atom_site_aniso_label
_atom_site_aniso_U_11
_atom_site_aniso_U_22
_atom_site_aniso_U_33
_atom_site_aniso_U_23
_atom_site_aniso_U_13
_atom_site_aniso_U_12
C1 0.0604(14) 0.0435(12) 0.0525(13) 0.0068(10) -0.0005(11) -0.0069(10)
C2 0.0579(15) 0.0628(16) 0.0731(17) 0.0168(13) 0.0032(13) -0.0214(12)
C3 0.0477(13) 0.0869(19) 0.0766(18) 0.0213(15) 0.0191(12) -0.0092(13)
C4 0.0489(12) 0.0634(14) 0.0555(14) 0.0101(11) 0.0139(10) 0.0046(11)
C5 0.0402(10) 0.0370(10) 0.0478(12) 0.0100(9) 0.0062(9) 0.0019(8)
C6 0.0437(11) 0.0372(10) 0.0430(11) 0.0099(8) 0.0020(9) 0.0007(8)
C7 0.0531(12) 0.0339(10) 0.0443(12) 0.0029(9) 0.0029(9) 0.0020(9)
C8 0.0456(11) 0.0321(10) 0.0438(11) -0.0027(8) 0.0099(9) -0.0029(8)
C9 0.0524(12) 0.0371(11) 0.0508(12) 0.0025(9) 0.0140(10) 0.0014(9)
C10 0.0459(11) 0.0307(10) 0.0499(12) 0.0051(8) 0.0137(9) -0.0047(8)
C11 0.0845(17) 0.0414(12) 0.0522(14) 0.0000(10) 0.0110(12) 0.0062(11)
C12 0.0873(19) 0.0615(16) 0.0500(14) 0.0079(12) 0.0045(13) 0.0013(13)
C13 0.0493(12) 0.0545(14) 0.0642(15) 0.0207(11) 0.0133(11) -0.0002(10)
C14 0.0499(12) 0.0471(13) 0.0768(17) 0.0106(11) 0.0236(12) 0.0079(10)
C15 0.0460(11) 0.0431(11) 0.0528(13) 0.0021(9) 0.0129(9) 0.0018(9)
C16 0.0432(10) 0.0317(10) 0.0463(11) 0.0031(8) 0.0107(9) -0.0001(8)
C17 0.0436(11) 0.0333(10) 0.0483(12) 0.0081(8) 0.0073(9) 0.0037(8)
C18 0.0430(11) 0.0365(10) 0.0450(11) 0.0045(8) 0.0104(9) -0.0008(8)
C19 0.0506(12) 0.0337(10) 0.0440(11) 0.0058(8) 0.0135(9) 0.0004(8)
C20 0.0504(11) 0.0388(10) 0.0397(11) 0.0047(8) 0.0115(9) 0.0103(9)
C21 0.0406(11) 0.0434(11) 0.0518(12) 0.0040(9) 0.0074(9) 0.0029(9)
C22 0.0566(13) 0.0529(13) 0.0513(13) 0.0152(10) 0.0151(10) 0.0183(10)
C23 0.159(4) 0.080(2) 0.111(3) 0.0069(19) 0.017(2) 0.069(2)
C24 0.086(2) 0.164(3) 0.0609(18) 0.045(2) 0.0226(15) 0.048(2)
C25 0.0599(17) 0.125(3) 0.138(3) 0.072(2) 0.0121(18) 0.0282(18)
C26 0.0432(11) 0.0516(13) 0.0617(14) 0.0157(10) 0.0099(10) -0.0022(9)
C27 0.0572(15) 0.100(2) 0.090(2) 0.0190(17) 0.0293(14) 0.0023(14)
C28 0.0697(16) 0.0590(15) 0.0672(16) 0.0061(12) -0.0018(13) -0.0158(12)
C29 0.0446(13) 0.0727(17) 0.095(2) 0.0242(15) 0.0031(13) 0.0054(12)
Cl1 0.0723(5) 0.0965(6) 0.0935(6) 0.0439(4) 0.0104(4) 0.0215(4)
O1 0.0524(8) 0.0404(8) 0.0483(8) -0.0027(6) 0.0140(7) -0.0066(6)
O2 0.0803(12) 0.0503(9) 0.0850(13) -0.0209(9) 0.0380(10) -0.0092(8)
O3 0.0812(12) 0.0554(10) 0.0492(9) -0.0104(8) 0.0125(8) -0.0078(8)
O4 0.0739(11) 0.0440(8) 0.0655(11) 0.0183(7) 0.0186(9) -0.0077(8)

loop_
_atom_type_symbol
_atom_type_description
_atom_type_scat_dispersion_real
_atom_type_scat_dispersion_imag
_atom_type_scat_source
C C 0.0033 0.0016 'International Tables Vol C Tables 4.2.6.8 and 6.1.1.4'
H H 0.0000 0.0000 'International Tables Vol C Tables 4.2.6.8 and 6.1.1.4'
Cl Cl 0.1484 0.1585 'International Tables Vol C Tables 4.2.6.8 and 6.1.1.4'
O O 0.0106 0.0060 'International Tables Vol C Tables 4.2.6.8 and 6.1.1.4'

loop_
_geom_angle_atom_site_label_1
_geom_angle_atom_site_label_2
_geom_angle_atom_site_label_3
_geom_angle
_geom_angle_site_symmetry_1
_geom_angle_site_symmetry_3
_geom_angle_publ_flag
C2 C1 H1 120.1 . . ?
C2 C1 C6 119.7(2) . . ?
C6 C1 H1 120.1 . . ?
C1 C2 H2 119.7 . . ?
C1 C2 C3 120.5(2) . . ?
C3 C2 H2 119.7 . . ?
C2 C3 H3 119.7 . . ?
C2 C3 C4 120.6(2) . . ?
C4 C3 H3 119.7 . . ?
C3 C4 H4 120.1 . . ?
C3 C4 C5 119.7(2) . . ?
C5 C4 H4 120.1 . . ?
C4 C5 C6 119.60(19) . . ?
C4 C5 C9 120.9(2) . . ?
C6 C5 C9 119.51(18) . . ?
C1 C6 C5 119.8(2) . . ?
C1 C6 C7 119.67(19) . . ?
C5 C6 C7 120.33(17) . . ?
O1 C7 C6 118.75(17) . . ?
O3 C7 C6 124.23(19) . . ?
O3 C7 O1 116.92(19) . . ?
C10 C8 C9 106.90(16) . . ?
C16 C8 C9 112.17(16) . . ?
C16 C8 C10 115.20(16) . . ?
O1 C8 C9 110.51(15) . . ?
O1 C8 C10 109.39(15) . . ?
O1 C8 C16 102.64(15) . . ?
C5 C9 C8 116.11(17) . . ?
O2 C9 C5 122.9(2) . . ?
O2 C9 C8 120.67(18) . . ?
C11 C10 C8 119.91(18) . . ?
C15 C10 C8 121.90(18) . . ?
C15 C10 C11 118.2(2) . . ?
C10 C11 H11 119.5 . . ?
C12 C11 C10 121.1(2) . . ?
C12 C11 H11 119.5 . . ?
C11 C12 H12 120.3 . . ?
C13 C12 C11 119.4(2) . . ?
C13 C12 H12 120.3 . . ?
C12 C13 Cl1 120.0(2) . . ?
C14 C13 C12 120.4(2) . . ?
C14 C13 Cl1 119.60(19) . . ?
C13 C14 H14 120.1 . . ?
C13 C14 C15 119.8(2) . . ?
C15 C14 H14 120.1 . . ?
C10 C15 C14 121.0(2) . . ?
C10 C15 H15 119.5 . . ?
C14 C15 H15 119.5 . . ?
C17 C16 C8 122.99(17) . . ?
C17 C16 C21 119.05(17) . . ?
C21 C16 C8 117.85(17) . . ?
C16 C17 H17 119.0 . . ?
C16 C17 C18 121.92(18) . . ?
C18 C17 H17 119.0 . . ?
C17 C18 C19 117.21(17) . . ?
C17 C18 C26 120.86(17) . . ?
C19 C18 C26 121.90(17) . . ?
C18 C19 C20 122.68(17) . . ?
O4 C19 C18 118.22(18) . . ?
O4 C19 C20 118.99(18) . . ?
C19 C20 C22 123.23(18) . . ?
C21 C20 C19 116.43(18) . . ?
C21 C20 C22 120.34(18) . . ?
C16 C21 C20 122.69(18) . . ?
C16 C21 H21 118.7 . . ?
C20 C21 H21 118.7 . . ?
C23 C22 C20 110.2(2) . . ?
C23 C22 C24 110.4(3) . . ?
C23 C22 C25 106.5(3) . . ?
C24 C22 C20 110.77(19) . . ?
C24 C22 C25 106.7(2) . . ?
C25 C22 C20 112.16(19) . . ?
C22 C23 H23A 109.5 . . ?
C22 C23 H23B 109.5 . . ?
C22 C23 H23C 109.5 . . ?
H23A C23 H23B 109.5 . . ?
H23A C23 H23C 109.5 . . ?
H23B C23 H23C 109.5 . . ?
C22 C24 H24A 109.5 . . ?
C22 C24 H24B 109.5 . . ?
C22 C24 H24C 109.5 . . ?
H24A C24 H24B 109.5 . . ?
H24A C24 H24C 109.5 . . ?
H24B C24 H24C 109.5 . . ?
C22 C25 H25A 109.5 . . ?
C22 C25 H25B 109.5 . . ?
C22 C25 H25C 109.5 . . ?
H25A C25 H25B 109.5 . . ?
H25A C25 H25C 109.5 . . ?
H25B C25 H25C 109.5 . . ?
C27 C26 C18 111.67(19) . . ?
C27 C26 C28 110.7(2) . . ?
C28 C26 C18 108.97(19) . . ?
C29 C26 C18 111.09(17) . . ?
C29 C26 C27 107.1(2) . . ?
C29 C26 C28 107.2(2) . . ?
C26 C27 H27A 109.5 . . ?
C26 C27 H27B 109.5 . . ?
C26 C27 H27C 109.5 . . ?
H27A C27 H27B 109.5 . . ?
H27A C27 H27C 109.5 . . ?
H27B C27 H27C 109.5 . . ?
C26 C28 H28A 109.5 . . ?
C26 C28 H28B 109.5 . . ?
C26 C28 H28C 109.5 . . ?
H28A C28 H28B 109.5 . . ?
H28A C28 H28C 109.5 . . ?
H28B C28 H28C 109.5 . . ?
C26 C29 H29A 109.5 . . ?
C26 C29 H29B 109.5 . . ?
C26 C29 H29C 109.5 . . ?
H29A C29 H29B 109.5 . . ?
H29A C29 H29C 109.5 . . ?
H29B C29 H29C 109.5 . . ?
C7 O1 C8 123.38(15) . . ?
C19 O4 H4A 109.5 . . ?

loop_
_geom_bond_atom_site_label_1
_geom_bond_atom_site_label_2
_geom_bond_distance
_geom_bond_site_symmetry_2
_geom_bond_publ_flag
C1 H1 0.9300 . ?
C1 C2 1.369(4) . ?
C1 C6 1.389(3) . ?
C2 H2 0.9300 . ?
C2 C3 1.374(4) . ?
C3 H3 0.9300 . ?
C3 C4 1.377(3) . ?
C4 H4 0.9300 . ?
C4 C5 1.383(3) . ?
C5 C6 1.396(3) . ?
C5 C9 1.480(3) . ?
C6 C7 1.472(3) . ?
C7 O1 1.339(2) . ?
C7 O3 1.214(2) . ?
C8 C9 1.534(3) . ?
C8 C10 1.530(3) . ?
C8 C16 1.523(3) . ?
C8 O1 1.479(2) . ?
C9 O2 1.206(2) . ?
C10 C11 1.391(3) . ?
C10 C15 1.383(3) . ?
C11 H11 0.9300 . ?
C11 C12 1.382(3) . ?
C12 H12 0.9300 . ?
C12 C13 1.379(4) . ?
C13 C14 1.372(3) . ?
C13 Cl1 1.740(2) . ?
C14 H14 0.9300 . ?
C14 C15 1.385(3) . ?
C15 H15 0.9300 . ?
C16 C17 1.375(3) . ?
C16 C21 1.384(3) . ?
C17 H17 0.9300 . ?
C17 C18 1.399(3) . ?
C18 C19 1.403(3) . ?
C18 C26 1.540(3) . ?
C19 C20 1.408(3) . ?
C19 O4 1.389(2) . ?
C20 C21 1.393(3) . ?
C20 C22 1.536(3) . ?
C21 H21 0.9300 . ?
C22 C23 1.516(4) . ?
C22 C24 1.518(3) . ?
C22 C25 1.531(4) . ?
C23 H23A 0.9600 . ?
C23 H23B 0.9600 . ?
C23 H23C 0.9600 . ?
C24 H24A 0.9600 . ?
C24 H24B 0.9600 . ?
C24 H24C 0.9600 . ?
C25 H25A 0.9600 . ?
C25 H25B 0.9600 . ?
C25 H25C 0.9600 . ?
C26 C27 1.535(3) . ?
C26 C28 1.537(3) . ?
C26 C29 1.535(3) . ?
C27 H27A 0.9600 . ?
C27 H27B 0.9600 . ?
C27 H27C 0.9600 . ?
C28 H28A 0.9600 . ?
C28 H28B 0.9600 . ?
C28 H28C 0.9600 . ?
C29 H29A 0.9600 . ?
C29 H29B 0.9600 . ?
C29 H29C 0.9600 . ?
O4 H4A 0.8200 . ?

loop_
_geom_torsion_atom_site_label_1
_geom_torsion_atom_site_label_2
_geom_torsion_atom_site_label_3
_geom_torsion_atom_site_label_4
_geom_torsion
_geom_torsion_site_symmetry_1
_geom_torsion_site_symmetry_2
_geom_torsion_site_symmetry_3
_geom_torsion_site_symmetry_4
_geom_torsion_publ_flag
C1 C2 C3 C4 -0.4(4) . . . . ?
C1 C6 C7 O1 -173.40(18) . . . . ?
C1 C6 C7 O3 10.3(3) . . . . ?
C2 C1 C6 C5 0.2(3) . . . . ?
C2 C1 C6 C7 -174.6(2) . . . . ?
C2 C3 C4 C5 -0.9(4) . . . . ?
C3 C4 C5 C6 1.8(3) . . . . ?
C3 C4 C5 C9 -176.8(2) . . . . ?
C4 C5 C6 C1 -1.5(3) . . . . ?
C4 C5 C6 C7 173.33(19) . . . . ?
C4 C5 C9 C8 161.66(19) . . . . ?
C4 C5 C9 O2 -12.2(3) . . . . ?
C5 C6 C7 O1 11.8(3) . . . . ?
C5 C6 C7 O3 -164.5(2) . . . . ?
C6 C1 C2 C3 0.8(4) . . . . ?
C6 C5 C9 C8 -16.9(3) . . . . ?
C6 C5 C9 O2 169.3(2) . . . . ?
C6 C7 O1 C8 11.8(3) . . . . ?
C8 C10 C11 C12 -178.1(2) . . . . ?
C8 C10 C15 C14 179.30(18) . . . . ?
C8 C16 C17 C18 175.63(19) . . . . ?
C8 C16 C21 C20 -175.49(18) . . . . ?
C9 C5 C6 C1 177.13(19) . . . . ?
C9 C5 C6 C7 -8.1(3) . . . . ?
C9 C8 C10 C11 -56.2(2) . . . . ?
C9 C8 C10 C15 123.51(19) . . . . ?
C9 C8 C16 C17 129.8(2) . . . . ?
C9 C8 C16 C21 -54.1(2) . . . . ?
C9 C8 O1 C7 -34.9(2) . . . . ?
C10 C8 C9 C5 -82.9(2) . . . . ?
C10 C8 C9 O2 91.1(2) . . . . ?
C10 C8 C16 C17 7.2(3) . . . . ?
C10 C8 C16 C21 -176.72(18) . . . . ?
C10 C8 O1 C7 82.5(2) . . . . ?
C10 C11 C12 C13 -1.5(4) . . . . ?
C11 C10 C15 C14 -1.0(3) . . . . ?
C11 C12 C13 C14 -0.5(4) . . . . ?
C11 C12 C13 Cl1 178.65(19) . . . . ?
C12 C13 C14 C15 1.6(3) . . . . ?
C13 C14 C15 C10 -0.8(3) . . . . ?
C15 C10 C11 C12 2.2(3) . . . . ?
C16 C8 C9 C5 149.92(17) . . . . ?
C16 C8 C9 O2 -36.1(3) . . . . ?
C16 C8 C10 C11 69.2(3) . . . . ?
C16 C8 C10 C15 -111.1(2) . . . . ?
C16 C8 O1 C7 -154.70(17) . . . . ?
C16 C17 C18 C19 -0.5(3) . . . . ?
C16 C17 C18 C26 177.60(19) . . . . ?
C17 C16 C21 C20 0.8(3) . . . . ?
C17 C18 C19 C20 1.2(3) . . . . ?
C17 C18 C19 O4 177.41(18) . . . . ?
C17 C18 C26 C27 122.4(2) . . . . ?
C17 C18 C26 C28 -115.0(2) . . . . ?
C17 C18 C26 C29 2.9(3) . . . . ?
C18 C19 C20 C21 -0.8(3) . . . . ?
C18 C19 C20 C22 178.63(19) . . . . ?
C19 C18 C26 C27 -59.6(3) . . . . ?
C19 C18 C26 C28 63.0(3) . . . . ?
C19 C18 C26 C29 -179.1(2) . . . . ?
C19 C20 C21 C16 -0.1(3) . . . . ?
C19 C20 C22 C23 -60.4(3) . . . . ?
C19 C20 C22 C24 62.1(3) . . . . ?
C19 C20 C22 C25 -178.8(2) . . . . ?
C21 C16 C17 C18 -0.4(3) . . . . ?
C21 C20 C22 C23 119.1(3) . . . . ?
C21 C20 C22 C24 -118.4(3) . . . . ?
C21 C20 C22 C25 0.6(3) . . . . ?
C22 C20 C21 C16 -179.64(18) . . . . ?
C26 C18 C19 C20 -176.92(19) . . . . ?
C26 C18 C19 O4 -0.7(3) . . . . ?
Cl1 C13 C14 C15 -177.51(16) . . . . ?
O1 C8 C9 C5 36.0(2) . . . . ?
O1 C8 C9 O2 -150.0(2) . . . . ?
O1 C8 C10 C11 -175.85(18) . . . . ?
O1 C8 C10 C15 3.8(2) . . . . ?
O1 C8 C16 C17 -111.6(2) . . . . ?
O1 C8 C16 C21 64.5(2) . . . . ?
O3 C7 O1 C8 -171.63(18) . . . . ?
O4 C19 C20 C21 -177.06(18) . . . . ?
O4 C19 C20 C22 2.4(3) . . . . ?
